data_2235003
loop_
_publ_author_name
'Cieplik, Jerzy'
'Stolarczyk, Marcin'
'Bryndal, Iwona'
'Lis, Tadeusz'

_publ_section_title
;
 5-[(4-Ethoxyanilino)methyl]-<i>N</i>-(2-fluorophenyl)-6-methyl-2-phenylpyrimidin-4-amine
;
_journal_coeditor_code GK2480
_journal_issue 6
_journal_name_full 'Acta Crystallographica Section E'
_journal_page_first o1729
_journal_page_last o1730
_journal_paper_doi 10.1107/S1600536812021046
_journal_volume 68
_journal_year 2012
_chemical_formula_iupac 'C26 H25 F N4 O'
_chemical_formula_moiety 'C26 H25 F N4 O'
_chemical_formula_sum 'C26 H25 F N4 O'
_chemical_formula_weight 428.50
_chemical_name_systematic 5-[(4-Ethoxyanilino)methyl]-<i>N</i>-(2-fluorophenyl)-6-methyl-2-phenylpyrimidin-4-amine
_space_group_IT_number 2
_symmetry_cell_setting triclinic
_symmetry_space_group_name_Hall '-P 1'
_symmetry_space_group_name_H-M 'P -1'
_atom_sites_solution_hydrogens geom
_atom_sites_solution_primary direct
_atom_sites_solution_secondary difmap
_audit_creation_method SHELXL-97
_cell_angle_alpha 81.92(4)
_cell_angle_beta 87.52(4)
_cell_angle_gamma 85.90(4)
_cell_formula_units_Z 4
_cell_length_a 9.227(4)
_cell_length_b 10.085(4)
_cell_length_c 23.699(9)
_cell_measurement_reflns_used 13387
_cell_measurement_temperature 85(2)
_cell_measurement_theta_max 35.11
_cell_measurement_theta_min 4.22
_cell_volume 2176.6(15)
_computing_cell_refinement 'CrysAlis RED (Oxford Diffraction, 2007)'
_computing_data_collection 'CrysAlis CCD (Oxford Diffraction, 2007)'
_computing_data_reduction 'CrysAlis RED (Oxford Diffraction, 2007)'
_computing_molecular_graphics 'XP in SHELXTL (Sheldrick, 2008)'
_computing_publication_material 'SHELXL97 (Sheldrick, 2008)'
_computing_structure_refinement 'SHELXL97 (Sheldrick, 2008)'
_computing_structure_solution 'SHELXS97 (Sheldrick, 2008)'
_diffrn_ambient_temperature 85(2)
_diffrn_measured_fraction_theta_full 0.991
_diffrn_measured_fraction_theta_max 0.933
_diffrn_measurement_device_type 'Oxford Diffraction Xcalibur PX \k-geometry'
_diffrn_measurement_method '\f and \w'
_diffrn_radiation_monochromator graphite
_diffrn_radiation_source 'normal-focus sealed tube'
_diffrn_radiation_type MoK\a
_diffrn_radiation_wavelength 0.71073
_diffrn_reflns_av_R_equivalents 0.0452
_diffrn_reflns_av_sigmaI/netI 0.1250
_diffrn_reflns_limit_h_max 14
_diffrn_reflns_limit_h_min -14
_diffrn_reflns_limit_k_max 12
_diffrn_reflns_limit_k_min -16
_diffrn_reflns_limit_l_max 37
_diffrn_reflns_limit_l_min -36
_diffrn_reflns_number 32959
_diffrn_reflns_theta_full 25.50
_diffrn_reflns_theta_max 35.11
_diffrn_reflns_theta_min 4.22
_diffrn_standards_interval_count 0
_diffrn_standards_interval_time 0
_diffrn_standards_number 0
_exptl_absorpt_coefficient_mu 0.088
_exptl_absorpt_correction_type none
_exptl_crystal_colour 'light yellow'
_exptl_crystal_density_diffrn 1.308
_exptl_crystal_density_method 'not measured'
_exptl_crystal_description needle
_exptl_crystal_F_000 904
_exptl_crystal_size_max 0.55
_exptl_crystal_size_mid 0.05
_exptl_crystal_size_min 0.05
_refine_diff_density_max 0.421
_refine_diff_density_min -0.356
_refine_ls_extinction_method none
_refine_ls_goodness_of_fit_ref 1.001
_refine_ls_hydrogen_treatment mixed
_refine_ls_matrix_type full
_refine_ls_number_parameters 620
_refine_ls_number_reflns 18015
_refine_ls_number_restraints 0
_refine_ls_restrained_S_all 1.001
_refine_ls_R_factor_all 0.1281
_refine_ls_R_factor_gt 0.0533
_refine_ls_shift/su_max 0.006
_refine_ls_shift/su_mean 0.000
_refine_ls_structure_factor_coef Fsqd
_refine_ls_weighting_details 'calc w=1/[\s^2^(Fo^2^)+(0.0160P)^2^] where P=(Fo^2^+2Fc^2^)/3'
_refine_ls_weighting_scheme calc
_refine_ls_wR_factor_gt 0.0726
_refine_ls_wR_factor_ref 0.0788
_reflns_number_gt 8365
_reflns_number_total 18015
_reflns_threshold_expression I>2sigma(I)
_cod_data_source_file gk2480.cif
_cod_data_source_block I
_cod_database_code 2235003
_cod_database_fobs_code 2235003

loop_
_symmetry_equiv_pos_as_xyz
'x, y, z'
'-x, -y, -z'

loop_
_atom_site_type_symbol
_atom_site_label
_atom_site_fract_x
_atom_site_fract_y
_atom_site_fract_z
_atom_site_U_iso_or_equiv
_atom_site_adp_type
_atom_site_calc_flag
_atom_site_refinement_flags
_atom_site_occupancy
_atom_site_symmetry_multiplicity
_atom_site_disorder_assembly
_atom_site_disorder_group
N N1A 0.92649(10) 0.40193(9) 0.25961(4) 0.0197(2) Uani d . 1 1 . .
C C2A 0.84388(12) 0.41558(10) 0.30609(4) 0.0174(2) Uani d . 1 1 . .
C C21A 0.89829(12) 0.49757(10) 0.34730(5) 0.0178(2) Uani d . 1 1 . .
C C22A 1.01416(12) 0.57844(10) 0.33212(5) 0.0211(3) Uani d . 1 1 . .
H H22A 1.0577 0.5828 0.2949 0.025 Uiso calc R 1 1 . .
C C23A 1.06606(12) 0.65250(11) 0.37108(5) 0.0241(3) Uani d . 1 1 . .
H H23A 1.1443 0.7082 0.3603 0.029 Uiso calc R 1 1 . .
C C24A 1.00428(13) 0.64549(11) 0.42552(5) 0.0257(3) Uani d . 1 1 . .
H H24A 1.0400 0.6962 0.4522 0.031 Uiso calc R 1 1 . .
C C25A 0.89017(13) 0.56439(12) 0.44116(5) 0.0264(3) Uani d . 1 1 . .
H H25A 0.8481 0.5591 0.4786 0.032 Uiso calc R 1 1 . .
C C26A 0.83726(12) 0.49097(11) 0.40229(5) 0.0234(3) Uani d . 1 1 . .
H H26A 0.7588 0.4357 0.4132 0.028 Uiso calc R 1 1 . .
N N3A 0.71369(10) 0.36297(9) 0.31954(4) 0.0192(2) Uani d . 1 1 . .
C C4A 0.67114(12) 0.28197(10) 0.28397(5) 0.0191(2) Uani d . 1 1 . .
N N4A 0.53864(10) 0.22625(9) 0.29368(4) 0.0220(2) Uani d . 1 1 . .
H H4A 0.5072(12) 0.2017(11) 0.2618(5) 0.026 Uiso d . 1 1 . .
C C41A 0.43138(12) 0.24304(10) 0.33658(5) 0.0192(2) Uani d . 1 1 . .
C C42A 0.28852(13) 0.22401(11) 0.32432(5) 0.0223(3) Uani d . 1 1 . .
F F4A 0.26553(7) 0.19057(7) 0.27156(3) 0.03230(18) Uani d . 1 1 . .
C C43A 0.17284(13) 0.23660(11) 0.36180(5) 0.0252(3) Uani d . 1 1 . .
H H43A 0.0771 0.2242 0.3512 0.030 Uiso calc R 1 1 . .
C C44A 0.19817(13) 0.26780(11) 0.41536(5) 0.0259(3) Uani d . 1 1 . .
H H44A 0.1196 0.2788 0.4419 0.031 Uiso calc R 1 1 . .
C C45A 0.33920(13) 0.28280(11) 0.42985(5) 0.0242(3) Uani d . 1 1 . .
H H45A 0.3569 0.3018 0.4670 0.029 Uiso calc R 1 1 . .
C C46A 0.45555(12) 0.27065(10) 0.39127(5) 0.0213(3) Uani d . 1 1 . .
H H46A 0.5515 0.2812 0.4022 0.026 Uiso calc R 1 1 . .
C C5A 0.75582(12) 0.25216(10) 0.23587(4) 0.0181(2) Uani d . 1 1 . .
C C57A 0.70688(12) 0.15162(11) 0.20015(5) 0.0226(3) Uani d . 1 1 . .
H H5A1 0.7800 0.1397 0.1691 0.027 Uiso calc R 1 1 . .
H H5A2 0.6984 0.0637 0.2242 0.027 Uiso calc R 1 1 . .
N N5A 0.56692(10) 0.19818(9) 0.17580(4) 0.0216(2) Uani d . 1 1 . .
H H5A 0.5650(12) 0.2849(11) 0.1640(5) 0.026 Uiso d . 1 1 . .
C C51A 0.50498(12) 0.12266(11) 0.13803(5) 0.0187(2) Uani d . 1 1 . .
C C52A 0.54689(12) -0.01104(11) 0.13433(5) 0.0219(3) Uani d . 1 1 . .
H H52A 0.6213 -0.0560 0.1578 0.026 Uiso calc R 1 1 . .
C C53A 0.48059(12) -0.07958(11) 0.09651(5) 0.0230(3) Uani d . 1 1 . .
H H53A 0.5101 -0.1710 0.0943 0.028 Uiso calc R 1 1 . .
C C54A 0.37210(12) -0.01576(11) 0.06208(5) 0.0206(2) Uani d . 1 1 . .
C C55A 0.32909(12) 0.11695(11) 0.06600(5) 0.0226(3) Uani d . 1 1 . .
H H55A 0.2546 0.1617 0.0426 0.027 Uiso calc R 1 1 . .
C C56A 0.39416(12) 0.18480(11) 0.10392(5) 0.0216(3) Uani d . 1 1 . .
H H56A 0.3625 0.2755 0.1067 0.026 Uiso calc R 1 1 . .
O O5A 0.31159(8) -0.09120(7) 0.02603(3) 0.02512(19) Uani d . 1 1 . .
C C58A 0.20505(13) -0.02228(12) -0.01139(5) 0.0277(3) Uani d . 1 1 . .
H H5A3 0.2484 0.0521 -0.0368 0.033 Uiso calc R 1 1 . .
H H5A4 0.1231 0.0158 0.0109 0.033 Uiso calc R 1 1 . .
C C59A 0.15151(14) -0.12209(13) -0.04635(5) 0.0340(3) Uani d . 1 1 . .
H H5A5 0.2342 -0.1634 -0.0664 0.051 Uiso calc R 1 1 . .
H H5A6 0.0831 -0.0758 -0.0742 0.051 Uiso calc R 1 1 . .
H H5A7 0.1025 -0.1918 -0.0211 0.051 Uiso calc R 1 1 . .
C C6A 0.88134(12) 0.32006(11) 0.22394(5) 0.0196(2) Uani d . 1 1 . .
C C61A 0.97707(13) 0.30940(12) 0.17162(5) 0.0266(3) Uani d . 1 1 . .
H H6A1 1.0464 0.3796 0.1675 0.032 Uiso calc R 1 1 . .
H H6A2 0.9170 0.3205 0.1380 0.032 Uiso calc R 1 1 . .
H H6A3 1.0302 0.2211 0.1753 0.032 Uiso calc R 1 1 . .
N N1B 0.46939(10) 0.48944(9) 0.85823(4) 0.0196(2) Uani d . 1 1 . .
C C2B 0.34467(12) 0.43784(10) 0.87841(5) 0.0182(2) Uani d . 1 1 . .
C C21B 0.29180(12) 0.46510(10) 0.93616(5) 0.0191(2) Uani d . 1 1 . .
C C22B 0.35471(13) 0.55961(12) 0.96319(5) 0.0269(3) Uani d . 1 1 . .
H H22B 0.4292 0.6104 0.9438 0.032 Uiso calc R 1 1 . .
C C23B 0.31006(13) 0.58056(12) 1.01793(5) 0.0303(3) Uani d . 1 1 . .
H H23B 0.3540 0.6454 1.0358 0.036 Uiso calc R 1 1 . .
C C24B 0.20219(13) 0.50776(11) 1.04662(5) 0.0272(3) Uani d . 1 1 . .
H H24B 0.1719 0.5220 1.0842 0.033 Uiso calc R 1 1 . .
C C25B 0.13823(13) 0.41375(11) 1.02032(5) 0.0275(3) Uani d . 1 1 . .
H H25B 0.0639 0.3633 1.0400 0.033 Uiso calc R 1 1 . .
C C26B 0.18195(12) 0.39280(11) 0.96545(5) 0.0233(3) Uani d . 1 1 . .
H H26B 0.1367 0.3286 0.9476 0.028 Uiso calc R 1 1 . .
N N3B 0.26406(10) 0.36164(8) 0.85164(4) 0.0184(2) Uani d . 1 1 . .
C C4B 0.31770(12) 0.32972(10) 0.80175(5) 0.0186(2) Uani d . 1 1 A .
N N4B 0.23861(10) 0.25662(9) 0.77100(4) 0.0210(2) Uani d . 1 1 . .
H H4B 0.2722(12) 0.2512(11) 0.7362(5) 0.025 Uiso d . 1 1 . .
C C41B 0.10401(12) 0.20148(10) 0.78455(5) 0.0195(2) Uani d . 1 1 . .
C C42B 0.05870(13) 0.11807(11) 0.74759(5) 0.0225(3) Uani d . 1 1 . .
F F4B 0.14875(8) 0.09747(7) 0.70200(3) 0.03301(18) Uani d . 1 1 . .
C C43B -0.06919(13) 0.05533(11) 0.75505(5) 0.0285(3) Uani d . 1 1 . .
H H43B -0.0953 -0.0008 0.7287 0.034 Uiso calc R 1 1 . .
C C44B -0.15949(13) 0.07527(12) 0.80170(5) 0.0301(3) Uani d . 1 1 . .
H H44B -0.2483 0.0324 0.8079 0.036 Uiso calc R 1 1 . .
C C45B -0.11871(13) 0.15840(12) 0.83915(5) 0.0307(3) Uani d . 1 1 . .
H H45B -0.1806 0.1726 0.8711 0.037 Uiso calc R 1 1 . .
C C46B 0.01090(13) 0.22142(12) 0.83081(5) 0.0260(3) Uani d . 1 1 . .
H H46B 0.0363 0.2787 0.8569 0.031 Uiso calc R 1 1 . .
C C5B 0.45787(12) 0.36367(11) 0.78000(5) 0.0215(3) Uani d . 1 1 . .
C C57B 0.52951(14) 0.29827(14) 0.73135(6) 0.0220(3) Uani d P 0.900(2) 1 A 1
H H5B1 0.6273 0.3320 0.7226 0.026 Uiso calc PR 0.900(2) 1 A 1
H H5B2 0.5416 0.2000 0.7429 0.026 Uiso calc PR 0.900(2) 1 A 1
N N5B 0.44224(12) 0.32678(12) 0.67993(5) 0.0206(3) Uani d P 0.900(2) 1 A 1
H H5B 0.4200(14) 0.4127(13) 0.6742(6) 0.025 Uiso d P 0.900(2) 1 A 1
C C51B 0.51109(15) 0.28230(15) 0.63039(6) 0.0174(3) Uani d P 0.900(2) 1 A 1
C C52B 0.54393(15) 0.37379(14) 0.58272(6) 0.0198(3) Uani d P 0.900(2) 1 A 1
H H52B 0.5183 0.4665 0.5834 0.024 Uiso calc PR 0.900(2) 1 A 1
C C53B 0.6117(2) 0.33388(13) 0.53529(8) 0.0216(4) Uani d P 0.900(2) 1 A 1
H H53B 0.6324 0.3992 0.5035 0.026 Uiso calc PR 0.900(2) 1 A 1
C C54B 0.6515(2) 0.19839(17) 0.53231(7) 0.0169(4) Uani d P 0.900(2) 1 A 1
C C55B 0.61734(18) 0.10557(16) 0.57931(8) 0.0264(4) Uani d P 0.900(2) 1 A 1
H H55B 0.6419 0.0128 0.5785 0.032 Uiso calc PR 0.900(2) 1 A 1
C C56B 0.54733(18) 0.14772(15) 0.62757(6) 0.0271(4) Uani d P 0.900(2) 1 A 1
H H56B 0.5240 0.0829 0.6592 0.033 Uiso calc PR 0.900(2) 1 A 1
C C57C 0.4911(13) 0.3885(12) 0.7135(5) 0.0199(15) Uiso d P 0.100(2) 1 A 2
H H5C1 0.4127 0.4455 0.6931 0.024 Uiso calc PR 0.100(2) 1 A 2
H H5C2 0.5853 0.4290 0.7041 0.024 Uiso calc PR 0.100(2) 1 A 2
N N5C 0.4955(12) 0.2544(11) 0.7018(5) 0.024(3) Uiso d P 0.100(2) 1 A 2
H H5C 0.5534 0.2078 0.7283 0.029 Uiso d PR 0.100(2) 1 A 2
C C51C 0.5543(15) 0.2285(16) 0.6434(6) 0.0199(15) Uiso d P 0.100(2) 1 A 2
C C52C 0.5467(17) 0.3303(16) 0.6028(7) 0.0199(15) Uiso d P 0.100(2) 1 A 2
H H52C 0.5089 0.4174 0.6090 0.024 Uiso calc PR 0.100(2) 1 A 2
C C53C 0.608(2) 0.2948(17) 0.5399(9) 0.0199(15) Uiso d P 0.100(2) 1 A 2
H H53C 0.6124 0.3569 0.5059 0.024 Uiso calc PR 0.100(2) 1 A 2
C C54C 0.649(3) 0.170(2) 0.5445(9) 0.0199(15) Uiso d P 0.100(2) 1 A 2
C C55C 0.6572(18) 0.0744(17) 0.5839(8) 0.0199(15) Uiso d P 0.100(2) 1 A 2
H H55C 0.6954 -0.0127 0.5779 0.024 Uiso calc PR 0.100(2) 1 A 2
C C56C 0.6071(14) 0.1032(13) 0.6372(6) 0.0199(15) Uiso d P 0.100(2) 1 A 2
H H56C 0.6101 0.0349 0.6692 0.024 Uiso calc PR 0.100(2) 1 A 2
O O5B 0.72073(9) 0.16797(7) 0.48343(3) 0.02562(19) Uani d . 1 1 . .
C C58B 0.74994(15) 0.02963(11) 0.47660(5) 0.0311(3) Uani d . 1 1 A .
H H5B3 0.6586 -0.0173 0.4810 0.037 Uiso calc R 1 1 . .
H H5B4 0.8175 -0.0148 0.5058 0.037 Uiso calc R 1 1 . .
C C59B 0.81682(17) 0.02406(13) 0.41799(6) 0.0454(4) Uani d . 1 1 . .
H H5B5 0.9088 0.0680 0.4145 0.054 Uiso calc R 1 1 A .
H H5B6 0.7502 0.0704 0.3894 0.054 Uiso calc R 1 1 . .
H H5B7 0.8351 -0.0698 0.4118 0.054 Uiso calc R 1 1 . .
C C6B 0.52680(12) 0.44986(10) 0.80905(5) 0.0198(2) Uani d . 1 1 A .
C C61B 0.67271(12) 0.50199(11) 0.79022(5) 0.0251(3) Uani d . 1 1 . .
H H6B1 0.6777 0.5231 0.7486 0.038 Uiso calc R 1 1 A .
H H6B2 0.7498 0.4335 0.8026 0.038 Uiso calc R 1 1 . .
H H6B3 0.6855 0.5833 0.8073 0.038 Uiso calc R 1 1 . .

loop_
_atom_site_aniso_label
_atom_site_aniso_U_11
_atom_site_aniso_U_22
_atom_site_aniso_U_33
_atom_site_aniso_U_12
_atom_site_aniso_U_13
_atom_site_aniso_U_23
N1A 0.0194(5) 0.0241(5) 0.0164(5) -0.0041(4) -0.0015(4) -0.0032(4)
C2A 0.0180(6) 0.0192(6) 0.0149(6) -0.0025(5) -0.0023(5) -0.0001(5)
C21A 0.0155(5) 0.0202(6) 0.0183(6) -0.0019(5) -0.0038(5) -0.0035(5)
C22A 0.0203(6) 0.0226(6) 0.0205(6) -0.0039(5) -0.0001(5) -0.0019(5)
C23A 0.0209(6) 0.0224(6) 0.0299(7) -0.0069(5) -0.0024(5) -0.0040(5)
C24A 0.0238(6) 0.0282(6) 0.0286(7) -0.0026(5) -0.0068(5) -0.0133(6)
C25A 0.0234(6) 0.0364(7) 0.0217(7) -0.0041(6) 0.0004(5) -0.0109(6)
C26A 0.0187(6) 0.0305(6) 0.0225(6) -0.0067(5) 0.0000(5) -0.0064(5)
N3A 0.0194(5) 0.0231(5) 0.0162(5) -0.0066(4) -0.0010(4) -0.0035(4)
C4A 0.0194(6) 0.0205(6) 0.0175(6) -0.0057(5) -0.0026(5) 0.0002(5)
N4A 0.0224(5) 0.0291(5) 0.0170(5) -0.0112(4) 0.0004(4) -0.0073(4)
C41A 0.0226(6) 0.0172(5) 0.0178(6) -0.0063(5) 0.0017(5) -0.0007(5)
C42A 0.0274(7) 0.0218(6) 0.0183(6) -0.0070(5) -0.0043(5) -0.0010(5)
F4A 0.0316(4) 0.0428(4) 0.0250(4) -0.0160(3) -0.0036(3) -0.0056(3)
C43A 0.0207(6) 0.0243(6) 0.0299(7) -0.0043(5) -0.0030(6) 0.0012(5)
C44A 0.0243(7) 0.0234(6) 0.0291(7) -0.0010(5) 0.0056(6) -0.0025(5)
C45A 0.0294(7) 0.0220(6) 0.0215(6) -0.0037(5) 0.0014(5) -0.0038(5)
C46A 0.0219(6) 0.0199(6) 0.0230(6) -0.0065(5) -0.0018(5) -0.0027(5)
C5A 0.0189(6) 0.0215(6) 0.0146(6) -0.0030(5) -0.0028(5) -0.0033(5)
C57A 0.0242(6) 0.0231(6) 0.0215(6) -0.0033(5) -0.0026(5) -0.0052(5)
N5A 0.0245(5) 0.0178(5) 0.0237(6) -0.0028(4) -0.0059(4) -0.0050(4)
C51A 0.0195(6) 0.0196(6) 0.0179(6) -0.0067(5) 0.0003(5) -0.0039(5)
C52A 0.0226(6) 0.0206(6) 0.0230(6) -0.0032(5) -0.0058(5) -0.0020(5)
C53A 0.0224(6) 0.0188(6) 0.0293(7) -0.0026(5) -0.0030(5) -0.0069(5)
C54A 0.0208(6) 0.0237(6) 0.0195(6) -0.0081(5) 0.0006(5) -0.0074(5)
C55A 0.0214(6) 0.0239(6) 0.0229(6) -0.0021(5) -0.0048(5) -0.0031(5)
C56A 0.0235(6) 0.0188(6) 0.0231(6) -0.0030(5) -0.0017(5) -0.0037(5)
O5A 0.0235(4) 0.0278(4) 0.0270(5) -0.0044(4) -0.0063(4) -0.0110(4)
C58A 0.0207(6) 0.0384(7) 0.0268(7) -0.0022(6) -0.0020(5) -0.0139(6)
C59A 0.0269(7) 0.0472(8) 0.0318(7) -0.0004(6) -0.0054(6) -0.0186(7)
C6A 0.0195(6) 0.0228(6) 0.0166(6) -0.0018(5) -0.0024(5) -0.0027(5)
C61A 0.0242(6) 0.0356(7) 0.0220(6) -0.0083(6) 0.0022(5) -0.0092(6)
N1B 0.0219(5) 0.0191(5) 0.0182(5) -0.0033(4) -0.0004(4) -0.0035(4)
C2B 0.0210(6) 0.0153(5) 0.0179(6) -0.0008(5) -0.0023(5) 0.0001(5)
C21B 0.0218(6) 0.0190(5) 0.0165(6) 0.0016(5) -0.0014(5) -0.0032(5)
C22B 0.0290(7) 0.0297(6) 0.0241(7) -0.0078(6) 0.0027(6) -0.0092(6)
C23B 0.0345(8) 0.0323(7) 0.0274(7) -0.0038(6) -0.0030(6) -0.0141(6)
C24B 0.0341(7) 0.0289(7) 0.0183(6) 0.0046(6) -0.0010(6) -0.0055(5)
C25B 0.0332(7) 0.0259(6) 0.0222(7) -0.0024(6) 0.0053(6) -0.0008(5)
C26B 0.0299(7) 0.0213(6) 0.0193(6) -0.0034(5) 0.0003(5) -0.0042(5)
N3B 0.0201(5) 0.0188(5) 0.0166(5) -0.0027(4) 0.0006(4) -0.0029(4)
C4B 0.0206(6) 0.0180(5) 0.0172(6) -0.0025(5) -0.0028(5) -0.0016(5)
N4B 0.0210(5) 0.0271(5) 0.0165(5) -0.0075(4) 0.0026(4) -0.0062(5)
C41B 0.0194(6) 0.0192(6) 0.0201(6) -0.0040(5) -0.0017(5) -0.0015(5)
C42B 0.0249(6) 0.0230(6) 0.0199(6) -0.0020(5) 0.0015(5) -0.0045(5)
F4B 0.0352(4) 0.0375(4) 0.0298(4) -0.0086(3) 0.0015(3) -0.0141(3)
C43B 0.0307(7) 0.0246(6) 0.0324(7) -0.0094(6) -0.0080(6) -0.0053(6)
C44B 0.0224(7) 0.0310(7) 0.0369(8) -0.0116(6) -0.0018(6) 0.0002(6)
C45B 0.0258(7) 0.0361(7) 0.0304(7) -0.0093(6) 0.0059(6) -0.0041(6)
C46B 0.0252(6) 0.0308(7) 0.0239(7) -0.0088(5) 0.0012(5) -0.0077(5)
C5B 0.0197(6) 0.0293(6) 0.0164(6) -0.0045(5) 0.0020(5) -0.0054(5)
C57B 0.0209(7) 0.0245(7) 0.0215(7) -0.0043(6) -0.0008(6) -0.0049(6)
N5B 0.0231(6) 0.0215(6) 0.0168(6) 0.0024(5) -0.0005(5) -0.0031(5)
C51B 0.0162(7) 0.0214(7) 0.0153(7) -0.0029(6) 0.0008(6) -0.0046(6)
C52B 0.0231(7) 0.0163(7) 0.0204(8) -0.0032(6) 0.0008(6) -0.0030(6)
C53B 0.0277(8) 0.0157(8) 0.0212(8) -0.0042(8) 0.0024(6) -0.0018(8)
C54B 0.0214(7) 0.0196(10) 0.0100(9) -0.0044(7) 0.0019(7) -0.0025(6)
C55B 0.0385(11) 0.0166(9) 0.0223(8) 0.0032(7) 0.0058(8) -0.0014(7)
C56B 0.0406(10) 0.0200(8) 0.0187(8) -0.0028(7) 0.0084(7) 0.0019(6)
O5B 0.0376(5) 0.0225(4) 0.0161(4) 0.0007(4) 0.0065(4) -0.0039(3)
C58B 0.0446(8) 0.0230(6) 0.0248(7) 0.0028(6) 0.0065(6) -0.0056(5)
C59B 0.0668(11) 0.0357(8) 0.0313(8) 0.0092(7) 0.0155(7) -0.0077(6)
C6B 0.0208(6) 0.0192(6) 0.0191(6) -0.0026(5) -0.0014(5) -0.0008(5)
C61B 0.0234(6) 0.0295(6) 0.0235(7) -0.0077(5) 0.0008(5) -0.0049(5)

loop_
_atom_type_symbol
_atom_type_description
_atom_type_scat_dispersion_real
_atom_type_scat_dispersion_imag
_atom_type_scat_source
C C 0.0033 0.0016 'International Tables Vol C Tables 4.2.6.8 and 6.1.1.4'
H H 0.0000 0.0000 'International Tables Vol C Tables 4.2.6.8 and 6.1.1.4'
N N 0.0061 0.0033 'International Tables Vol C Tables 4.2.6.8 and 6.1.1.4'
O O 0.0106 0.0060 'International Tables Vol C Tables 4.2.6.8 and 6.1.1.4'
F F 0.0171 0.0103 'International Tables Vol C Tables 4.2.6.8 and 6.1.1.4'

loop_
_geom_angle_atom_site_label_1
_geom_angle_atom_site_label_2
_geom_angle_atom_site_label_3
_geom_angle
C2A N1A C6A 117.08(10)
N1A C2A N3A 126.31(10)
N1A C2A C21A 117.20(10)
N3A C2A C21A 116.48(10)
C26A C21A C22A 118.99(11)
C26A C21A C2A 120.31(10)
C22A C21A C2A 120.66(11)
C23A C22A C21A 120.34(11)
C23A C22A H22A 119.8
C21A C22A H22A 119.8
C24A C23A C22A 120.15(11)
C24A C23A H23A 119.9
C22A C23A H23A 119.9
C23A C24A C25A 119.90(11)
C23A C24A H24A 120.0
C25A C24A H24A 120.0
C26A C25A C24A 120.18(12)
C26A C25A H25A 119.9
C24A C25A H25A 119.9
C25A C26A C21A 120.43(11)
C25A C26A H26A 119.8
C21A C26A H26A 119.8
C4A N3A C2A 115.61(10)
N3A C4A N4A 119.57(11)
N3A C4A C5A 122.65(10)
N4A C4A C5A 117.77(10)
C4A N4A C41A 129.57(10)
C4A N4A H4A 111.0(7)
C41A N4A H4A 115.6(7)
C46A C41A C42A 116.81(11)
C46A C41A N4A 125.98(11)
C42A C41A N4A 117.14(10)
F4A C42A C43A 119.33(11)
F4A C42A C41A 116.91(11)
C43A C42A C41A 123.76(11)
C42A C43A C44A 118.66(11)
C42A C43A H43A 120.7
C44A C43A H43A 120.7
C43A C44A C45A 119.29(12)
C43A C44A H44A 120.4
C45A C44A H44A 120.4
C44A C45A C46A 121.47(12)
C44A C45A H45A 119.3
C46A C45A H45A 119.3
C45A C46A C41A 119.95(11)
C45A C46A H46A 120.0
C41A C46A H46A 120.0
C6A C5A C4A 116.46(10)
C6A C5A C57A 123.66(11)
C4A C5A C57A 119.87(10)
N5A C57A C5A 110.15(10)
N5A C57A H5A1 109.6
C5A C57A H5A1 109.6
N5A C57A H5A2 109.6
C5A C57A H5A2 109.6
H5A1 C57A H5A2 108.1
C51A N5A C57A 119.47(10)
C51A N5A H5A 114.4(7)
C57A N5A H5A 110.1(7)
C56A C51A C52A 118.39(11)
C56A C51A N5A 118.15(10)
C52A C51A N5A 123.45(11)
C51A C52A C53A 120.43(11)
C51A C52A H52A 119.8
C53A C52A H52A 119.8
C54A C53A C52A 120.55(11)
C54A C53A H53A 119.7
C52A C53A H53A 119.7
O5A C54A C55A 123.95(11)
O5A C54A C53A 116.83(10)
C55A C54A C53A 119.22(11)
C54A C55A C56A 120.25(11)
C54A C55A H55A 119.9
C56A C55A H55A 119.9
C55A C56A C51A 121.14(11)
C55A C56A H56A 119.4
C51A C56A H56A 119.4
C54A O5A C58A 116.27(9)
O5A C58A C59A 107.95(10)
O5A C58A H5A3 110.1
C59A C58A H5A3 110.1
O5A C58A H5A4 110.1
C59A C58A H5A4 110.1
H5A3 C58A H5A4 108.4
C58A C59A H5A5 109.5
C58A C59A H5A6 109.5
H5A5 C59A H5A6 109.5
C58A C59A H5A7 109.5
H5A5 C59A H5A7 109.5
H5A6 C59A H5A7 109.5
N1A C6A C5A 121.49(11)
N1A C6A C61A 115.12(10)
C5A C6A C61A 123.39(10)
C6A C61A H6A1 109.5
C6A C61A H6A2 109.5
H6A1 C61A H6A2 109.5
C6A C61A H6A3 109.5
H6A1 C61A H6A3 109.5
H6A2 C61A H6A3 109.5
C2B N1B C6B 116.76(10)
N1B C2B N3B 125.88(11)
N1B C2B C21B 117.13(10)
N3B C2B C21B 116.98(10)
C22B C21B C26B 118.35(11)
C22B C21B C2B 120.85(11)
C26B C21B C2B 120.76(10)
C23B C22B C21B 120.84(12)
C23B C22B H22B 119.6
C21B C22B H22B 119.6
C24B C23B C22B 120.30(12)
C24B C23B H23B 119.9
C22B C23B H23B 119.9
C23B C24B C25B 119.60(12)
C23B C24B H24B 120.2
C25B C24B H24B 120.2
C24B C25B C26B 120.37(12)
C24B C25B H25B 119.8
C26B C25B H25B 119.8
C25B C26B C21B 120.54(11)
C25B C26B H26B 119.7
C21B C26B H26B 119.7
C4B N3B C2B 116.50(10)
N3B C4B N4B 119.66(11)
N3B C4B C5B 122.30(11)
N4B C4B C5B 117.98(11)
C4B N4B C41B 129.71(10)
C4B N4B H4B 115.0(7)
C41B N4B H4B 114.9(8)
C46B C41B C42B 116.56(11)
C46B C41B N4B 127.04(11)
C42B C41B N4B 116.39(11)
F4B C42B C43B 119.02(11)
F4B C42B C41B 117.31(11)
C43B C42B C41B 123.67(12)
C42B C43B C44B 118.85(12)
C42B C43B H43B 120.6
C44B C43B H43B 120.6
C45B C44B C43B 119.15(12)
C45B C44B H44B 120.4
C43B C44B H44B 120.4
C44B C45B C46B 121.20(12)
C44B C45B H45B 119.4
C46B C45B H45B 119.4
C45B C46B C41B 120.55(12)
C45B C46B H46B 119.7
C41B C46B H46B 119.7
C6B C5B C4B 115.81(11)
C6B C5B C57B 123.37(11)
C4B C5B C57B 120.60(11)
C6B C5B C57C 112.7(4)
C4B C5B C57C 120.5(4)
N5B C57B C5B 111.22(11)
N5B C57B H5B1 109.4
C5B C57B H5B1 109.4
N5B C57B H5B2 109.4
C5B C57B H5B2 109.4
H5B1 C57B H5B2 108.0
C51B N5B C57B 114.39(11)
C51B N5B H5B 110.9(9)
C57B N5B H5B 107.7(9)
C56B C51B C52B 117.62(13)
C56B C51B N5B 121.74(14)
C52B C51B N5B 120.64(12)
C53B C52B C51B 121.68(12)
C53B C52B H52B 119.2
C51B C52B H52B 119.2
C52B C53B C54B 121.28(14)
C52B C53B H53B 119.4
C54B C53B H53B 119.4
O5B C54B C55B 125.14(15)
O5B C54B C53B 117.20(12)
C55B C54B C53B 117.67(17)
C54B C55B C56B 120.49(14)
C54B C55B H55B 119.8
C56B C55B H55B 119.8
C51B C56B C55B 121.25(13)
C51B C56B H56B 119.4
C55B C56B H56B 119.4
N5C C57C C5B 99.4(9)
N5C C57C H5C1 111.9
N5C C57C H5C2 111.9
H5C1 C57C H5C2 109.6
C57C N5C C51C 116.9(10)
C57C N5C H5C 104.7
C51C N5C H5C 108.6
C52C C51C C56C 125.4(14)
C52C C51C N5C 116.5(14)
C56C C51C N5C 118.0(12)
C51C C52C C53C 114.3(13)
C51C C52C H52C 122.9
C53C C52C H52C 122.9
C54C C53C C52C 108.7(16)
C54C C53C H53C 125.6
C52C C53C H53C 125.6
C55C C54C C53C 136(2)
C55C C54C O5B 124.8(19)
C53C C54C O5B 98.3(16)
C54C C55C C56C 115.8(18)
C54C C55C H55C 122.1
C56C C55C H55C 122.1
C51C C56C C55C 119.7(13)
C51C C56C H56C 120.1
C55C C56C H56C 120.1
C54B O5B C58B 118.64(10)
O5B C58B C59B 107.87(10)
O5B C58B H5B3 110.1
C59B C58B H5B3 110.1
O5B C58B H5B4 110.1
C59B C58B H5B4 110.1
H5B3 C58B H5B4 108.4
C58B C59B H5B5 109.5
C58B C59B H5B6 109.5
H5B5 C59B H5B6 109.5
C58B C59B H5B7 109.5
H5B5 C59B H5B7 109.5
H5B6 C59B H5B7 109.5
N1B C6B C5B 121.92(11)
N1B C6B C61B 115.01(10)
C5B C6B C61B 123.02(11)
C6B C61B H6B1 109.5
C6B C61B H6B2 109.5
H6B1 C61B H6B2 109.5
C6B C61B H6B3 109.5
H6B1 C61B H6B3 109.5
H6B2 C61B H6B3 109.5

loop_
_geom_bond_atom_site_label_1
_geom_bond_atom_site_label_2
_geom_bond_distance
N1A C2A 1.3298(15)
N1A C6A 1.3585(14)
C2A N3A 1.3552(14)
C2A C21A 1.4895(16)
C21A C26A 1.3920(16)
C21A C22A 1.3952(16)
C22A C23A 1.3867(16)
C22A H22A 0.9500
C23A C24A 1.3824(17)
C23A H23A 0.9500
C24A C25A 1.3853(17)
C24A H24A 0.9500
C25A C26A 1.3846(16)
C25A H25A 0.9500
C26A H26A 0.9500
N3A C4A 1.3417(14)
C4A N4A 1.3788(15)
C4A C5A 1.4092(16)
N4A C41A 1.4067(15)
N4A H4A 0.894(11)
C41A C46A 1.3939(16)
C41A C42A 1.3942(16)
C42A F4A 1.3689(13)
C42A C43A 1.3693(17)
C43A C44A 1.3833(16)
C43A H43A 0.9500
C44A C45A 1.3840(17)
C44A H44A 0.9500
C45A C46A 1.3896(17)
C45A H45A 0.9500
C46A H46A 0.9500
C5A C6A 1.3860(16)
C5A C57A 1.5127(16)
C57A N5A 1.4570(16)
C57A H5A1 0.9900
C57A H5A2 0.9900
N5A C51A 1.4162(15)
N5A H5A 0.879(11)
C51A C56A 1.3891(17)
C51A C52A 1.3896(16)
C52A C53A 1.3919(16)
C52A H52A 0.9500
C53A C54A 1.3832(17)
C53A H53A 0.9500
C54A O5A 1.3804(14)
C54A C55A 1.3831(16)
C55A C56A 1.3836(16)
C55A H55A 0.9500
C56A H56A 0.9500
O5A C58A 1.4285(15)
C58A C59A 1.5115(17)
C58A H5A3 0.9900
C58A H5A4 0.9900
C59A H5A5 0.9800
C59A H5A6 0.9800
C59A H5A7 0.9800
C6A C61A 1.5027(16)
C61A H6A1 0.9800
C61A H6A2 0.9800
C61A H6A3 0.9800
N1B C2B 1.3386(15)
N1B C6B 1.3584(15)
C2B N3B 1.3438(14)
C2B C21B 1.4885(16)
C21B C22B 1.3923(16)
C21B C26B 1.3940(16)
C22B C23B 1.3842(17)
C22B H22B 0.9500
C23B C24B 1.3775(17)
C23B H23B 0.9500
C24B C25B 1.3833(17)
C24B H24B 0.9500
C25B C26B 1.3851(16)
C25B H25B 0.9500
C26B H26B 0.9500
N3B C4B 1.3342(15)
C4B N4B 1.3715(15)
C4B C5B 1.4183(16)
N4B C41B 1.4032(15)
N4B H4B 0.876(11)
C41B C46B 1.3913(17)
C41B C42B 1.3925(16)
C42B F4B 1.3643(14)
C42B C43B 1.3717(17)
C43B C44B 1.3842(18)
C43B H43B 0.9500
C44B C45B 1.3838(17)
C44B H44B 0.9500
C45B C46B 1.3879(17)
C45B H45B 0.9500
C46B H46B 0.9500
C5B C6B 1.3854(16)
C5B C57B 1.5122(18)
C5B C57C 1.581(11)
C57B N5B 1.473(2)
C57B H5B1 0.9900
C57B H5B2 0.9900
C57B H5C 0.9353
N5B C51B 1.4233(18)
N5B H5B 0.869(13)
C51B C56B 1.3846(19)
C51B C52B 1.3917(18)
C52B C53B 1.359(3)
C52B H52B 0.9500
C53B C54B 1.400(2)
C53B H53B 0.9500
C54B O5B 1.361(2)
C54B C55B 1.391(2)
C55B C56B 1.393(2)
C55B H55B 0.9500
C56B H56B 0.9500
C57C N5C 1.416(16)
C57C H5C1 0.9900
C57C H5C2 0.9900
N5C C51C 1.515(17)
N5C H5C 0.9014
C51C C52C 1.304(18)
C51C C56C 1.347(19)
C52C C53C 1.65(3)
C52C H52C 0.9500
C53C C54C 1.28(3)
C53C H53C 0.9500
C54C C55C 1.24(2)
C54C O5B 1.57(2)
C55C C56C 1.39(2)
C55C H55C 0.9500
C56C H56C 0.9500
O5B C58B 1.4322(14)
C58B C59B 1.5021(17)
C58B H5B3 0.9900
C58B H5B4 0.9900
C59B H5B5 0.9800
C59B H5B6 0.9800
C59B H5B7 0.9800
C6B C61B 1.5071(16)
C61B H6B1 0.9800
C61B H6B2 0.9800
C61B H6B3 0.9800

loop_
_geom_hbond_atom_site_label_D
_geom_hbond_atom_site_label_H
_geom_hbond_atom_site_label_A
_geom_hbond_site_symmetry_A
_geom_hbond_distance_DH
_geom_hbond_distance_HA
_geom_hbond_distance_DA
_geom_hbond_angle_DHA
_geom_hbond_publ_flag
N4A H4A N5A . 0.894(11) 2.093(11) 2.8465(17) 141.4(10) y
N5A H5A N1B 2_666 0.879(11) 2.265(11) 3.1378(19) 171.7(11) y
N4B H4B N5B . 0.876(11) 2.127(11) 2.8460(19) 138.9(10) y
N4B H4B N5C . 0.876(11) 2.184(15) 2.824(10) 129.7(10) y
N5B H5B N3A 2_666 0.869(13) 2.518(13) 3.350(2) 160.6(11) y
C46A H46A O5B . 0.95 2.61 3.361(2) 136 y
C23B H23B O5A 1_566 0.95 2.64 3.3437(19) 132 y
C46A H46A N3A . 0.95 2.49 2.992(2) 112.6 n
C46B H46B N3B . 0.95 2.31 2.9100(19) 120.6 n

loop_
_geom_torsion_atom_site_label_1
_geom_torsion_atom_site_label_2
_geom_torsion_atom_site_label_3
_geom_torsion_atom_site_label_4
_geom_torsion
C6A N1A C2A N3A -4.78(16)
C6A N1A C2A C21A 175.84(9)
N1A C2A C21A C26A -164.85(10)
N3A C2A C21A C26A 15.71(15)
N1A C2A C21A C22A 12.94(15)
N3A C2A C21A C22A -166.50(10)
C26A C21A C22A C23A -0.93(16)
C2A C21A C22A C23A -178.75(10)
C21A C22A C23A C24A 0.73(17)
C22A C23A C24A C25A -0.06(18)
C23A C24A C25A C26A -0.40(18)
C24A C25A C26A C21A 0.19(18)
C22A C21A C26A C25A 0.48(17)
C2A C21A C26A C25A 178.30(11)
N1A C2A N3A C4A 5.01(16)
C21A C2A N3A C4A -175.61(9)
C2A N3A C4A N4A -178.62(10)
C2A N3A C4A C5A 0.40(15)
N3A C4A N4A C41A 1.75(17)
C5A C4A N4A C41A -177.32(10)
C4A N4A C41A C46A -29.55(18)
C4A N4A C41A C42A 153.75(11)
C46A C41A C42A F4A -176.97(9)
N4A C41A C42A F4A 0.04(14)
C46A C41A C42A C43A 2.85(16)
N4A C41A C42A C43A 179.87(10)
F4A C42A C43A C44A 178.72(9)
C41A C42A C43A C44A -1.10(17)
C42A C43A C44A C45A -1.22(16)
C43A C44A C45A C46A 1.70(16)
C44A C45A C46A C41A 0.13(16)
C42A C41A C46A C45A -2.30(15)
N4A C41A C46A C45A -179.01(10)
N3A C4A C5A C6A -5.34(16)
N4A C4A C5A C6A 173.70(10)
N3A C4A C5A C57A 175.24(10)
N4A C4A C5A C57A -5.72(15)
C6A C5A C57A N5A -117.85(12)
C4A C5A C57A N5A 61.52(14)
C5A C57A N5A C51A 176.32(9)
C57A N5A C51A C56A -163.04(10)
C57A N5A C51A C52A 18.54(16)
C56A C51A C52A C53A 1.11(16)
N5A C51A C52A C53A 179.53(11)
C51A C52A C53A C54A -0.01(17)
C52A C53A C54A O5A -179.66(10)
C52A C53A C54A C55A -0.59(17)
O5A C54A C55A C56A 179.07(10)
C53A C54A C55A C56A 0.07(17)
C54A C55A C56A C51A 1.07(17)
C52A C51A C56A C55A -1.64(17)
N5A C51A C56A C55A 179.86(11)
C55A C54A O5A C58A 4.12(15)
C53A C54A O5A C58A -176.86(10)
C54A O5A C58A C59A -179.27(9)
C2A N1A C6A C5A -0.92(16)
C2A N1A C6A C61A 179.17(9)
C4A C5A C6A N1A 5.58(16)
C57A C5A C6A N1A -175.03(10)
C4A C5A C6A C61A -174.52(10)
C57A C5A C6A C61A 4.87(17)
C6B N1B C2B N3B -7.16(16)
C6B N1B C2B C21B 171.61(9)
N1B C2B C21B C22B 11.38(16)
N3B C2B C21B C22B -169.73(11)
N1B C2B C21B C26B -166.05(10)
N3B C2B C21B C26B 12.84(15)
C26B C21B C22B C23B 0.48(18)
C2B C21B C22B C23B -177.02(11)
C21B C22B C23B C24B 0.03(19)
C22B C23B C24B C25B -0.23(18)
C23B C24B C25B C26B -0.09(18)
C24B C25B C26B C21B 0.61(18)
C22B C21B C26B C25B -0.79(17)
C2B C21B C26B C25B 176.71(10)
N1B C2B N3B C4B 3.47(16)
C21B C2B N3B C4B -175.30(9)
C2B N3B C4B N4B -177.46(10)
C2B N3B C4B C5B 5.38(15)
N3B C4B N4B C41B -2.69(17)
C5B C4B N4B C41B 174.59(10)
C4B N4B C41B C46B 7.65(19)
C4B N4B C41B C42B -172.53(11)
C46B C41B C42B F4B 179.99(9)
N4B C41B C42B F4B 0.15(15)
C46B C41B C42B C43B -0.82(17)
N4B C41B C42B C43B 179.34(10)
F4B C42B C43B C44B 179.27(10)
C41B C42B C43B C44B 0.10(18)
C42B C43B C44B C45B 0.43(18)
C43B C44B C45B C46B -0.23(19)
C44B C45B C46B C41B -0.53(18)
C42B C41B C46B C45B 1.01(17)
N4B C41B C46B C45B -179.16(11)
N3B C4B C5B C6B -9.71(16)
N4B C4B C5B C6B 173.09(10)
N3B C4B C5B C57B 165.10(11)
N4B C4B C5B C57B -12.10(16)
N3B C4B C5B C57C -151.1(5)
N4B C4B C5B C57C 31.7(5)
C6B C5B C57B N5B -124.97(13)
C4B C5B C57B N5B 60.62(15)
C57C C5B C57B N5B -40.7(7)
C5B C57B N5B C51B 172.76(10)
C57B N5B C51B C56B 62.82(17)
C57B N5B C51B C52B -117.41(14)
C56B C51B C52B C53B -1.3(2)
N5B C51B C52B C53B 178.95(15)
C51B C52B C53B C54B 0.0(3)
C52B C53B C54B O5B -179.11(17)
C52B C53B C54B C55B 1.0(3)
O5B C54B C55B C56B 179.40(17)
C53B C54B C55B C56B -0.7(3)
C52B C51B C56B C55B 1.5(2)
N5B C51B C56B C55B -178.68(14)
C54B C55B C56B C51B -0.6(3)
C6B C5B C57C N5C 144.2(6)
C4B C5B C57C N5C -73.4(9)
C57B C5B C57C N5C 28.4(6)
C5B C57C N5C C51C -168.3(9)
C57C N5C C51C C52C -24.0(18)
C57C N5C C51C C56C 157.3(12)
C56C C51C C52C C53C 0(2)
N5C C51C C52C C53C -178.4(13)
C51C C52C C53C C54C 1(2)
C52C C53C C54C C55C -3(4)
C52C C53C C54C O5B -172.3(13)
C53C C54C C55C C56C 2(4)
O5B C54C C55C C56C 169.6(16)
C52C C51C C56C C55C -1(2)
N5C C51C C56C C55C 177.7(13)
C54C C55C C56C C51C 0(2)
C55B C54B O5B C58B 6.1(2)
C53B C54B O5B C58B -173.78(15)
C55B C54B O5B C54C -7(4)
C53B C54B O5B C54C 173(4)
C55C C54C O5B C54B -173(6)
C53C C54C O5B C54B -2(3)
C55C C54C O5B C58B 19(2)
C53C C54C O5B C58B -169.5(14)
C54B O5B C58B C59B 176.13(13)
C54C O5B C58B C59B 179.1(9)
C2B N1B C6B C5B 2.00(16)
C2B N1B C6B C61B -175.57(9)
C4B C5B C6B N1B 5.77(16)
C57B C5B C6B N1B -168.88(10)
C57C C5B C6B N1B 150.1(5)
C4B C5B C6B C61B -176.86(10)
C57B C5B C6B C61B 8.49(18)
C57C C5B C6B C61B -32.5(5)
